data_7046596
loop_
_publ_author_name
'An, Haiyan'
'Zhang, Yumeng'
'Hou, Yujiao'
'Hu, Tao'
'Yang, Wei'
'Chang, Shenzhen'
'Zhang, Jianjun'

_publ_section_title
;
 Hybrid dimers based on metal-substituted Keggin polyoxometalates (metal =
 Ti, Ln) for cyanosilylation catalysis.
;
_journal_issue 27
_journal_name_full 'Dalton transactions (Cambridge, England : 2003)'
_journal_page_first 9079
_journal_page_last 9089
_journal_paper_doi 10.1039/c8dt00389k
_journal_volume 47
_journal_year 2018
_chemical_formula_sum 'C24 H60 Ce2 K N4 O68 P Ti2 W10'
_chemical_formula_weight 3777.21
_space_group_crystal_system monoclinic
_space_group_IT_number 12
_space_group_name_Hall '-C 2y'
_space_group_name_H-M_alt 'C 1 2/m 1'
_symmetry_space_group_name_Hall '-C 2y'
_symmetry_space_group_name_H-M 'C 1 2/m 1'
_atom_sites_solution_hydrogens mixed
_atom_sites_solution_primary direct
_atom_sites_solution_secondary difmap
_audit_creation_method SHELXL-2014
_audit_update_record
;
2018-06-07 deposited with the CCDC.
2018-06-08 downloaded from the CCDC.
;
_cell_angle_alpha 90
_cell_angle_beta 133.3600(10)
_cell_angle_gamma 90
_cell_formula_units_Z 4
_cell_length_a 21.8889(3)
_cell_length_b 30.2502(5)
_cell_length_c 15.2713(4)
_cell_measurement_reflns_used 14132
_cell_measurement_temperature 200(2)
_cell_measurement_theta_max 25.00
_cell_measurement_theta_min 2.275
_cell_volume 7351.8(3)
_computing_data_collection 'Bruker SMART'
_computing_molecular_graphics 'Bruker SHELXTL'
_computing_publication_material 'Bruker SHELXTL'
_computing_structure_refinement 'SHELXL-2014 (Sheldrick, 2014)'
_computing_structure_solution 'SHELXS-2014 (Sheldrick, 2014)'
_diffrn_ambient_temperature 200(2)
_diffrn_measured_fraction_theta_full 0.906
_diffrn_measured_fraction_theta_max 0.931
_diffrn_measurement_device_type 'Bruker Smart Apex CCD'
_diffrn_measurement_method \w-2\q
_diffrn_radiation_type MoK\a
_diffrn_radiation_wavelength 0.71073
_diffrn_reflns_av_R_equivalents 0.0316
_diffrn_reflns_av_unetI/netI 0.0447
_diffrn_reflns_Laue_measured_fraction_full 0.906
_diffrn_reflns_Laue_measured_fraction_max 0.931
_diffrn_reflns_limit_h_max 26
_diffrn_reflns_limit_h_min -26
_diffrn_reflns_limit_k_max 34
_diffrn_reflns_limit_k_min -27
_diffrn_reflns_limit_l_max 17
_diffrn_reflns_limit_l_min -18
_diffrn_reflns_number 14132
_diffrn_reflns_point_group_measured_fraction_full 0.906
_diffrn_reflns_point_group_measured_fraction_max 0.931
_diffrn_reflns_theta_full 25.242
_diffrn_reflns_theta_max 25.000
_diffrn_reflns_theta_min 2.275
_diffrn_source 'fine-focus sealed tube'
_exptl_absorpt_coefficient_mu 17.192
_exptl_absorpt_correction_T_max 0.709
_exptl_absorpt_correction_T_min 0.443
_exptl_absorpt_correction_type multi-scan
_exptl_absorpt_process_details 'SADABS; Sheldrick, 1996'
_exptl_crystal_colour 'pale yellow'
_exptl_crystal_density_diffrn 3.413
_exptl_crystal_description block
_exptl_crystal_F_000 6838
_exptl_crystal_size_max 0.05
_exptl_crystal_size_mid 0.04
_exptl_crystal_size_min 0.02
_refine_diff_density_max 6.211
_refine_diff_density_min -4.338
_refine_diff_density_rms 0.395
_refine_ls_extinction_method none
_refine_ls_goodness_of_fit_ref 1.024
_refine_ls_hydrogen_treatment constr
_refine_ls_matrix_type full
_refine_ls_number_parameters 518
_refine_ls_number_reflns 6159
_refine_ls_number_restraints 66
_refine_ls_restrained_S_all 1.026
_refine_ls_R_factor_all 0.0522
_refine_ls_R_factor_gt 0.0458
_refine_ls_shift/su_max 0.001
_refine_ls_shift/su_mean 0.000
_refine_ls_structure_factor_coef Fsqd
_refine_ls_weighting_details 'w=1/[\s^2^(Fo^2^)+(0.0768P)^2^+414.7732P] where P=(Fo^2^+2Fc^2^)/3'
_refine_ls_weighting_scheme calc
_refine_ls_wR_factor_gt 0.1281
_refine_ls_wR_factor_ref 0.1332
_reflns_Friedel_coverage 0.000
_reflns_number_gt 5408
_reflns_number_total 6159
_reflns_threshold_expression 'I > 2\s(I)'
_cod_data_source_file c8dt00389k2.cif
_cod_data_source_block 1
_cod_depositor_comments 'Adding full bibliography for 7046596--7046601.cif.'
_cod_database_code 7046596
_shelx_space_group_comment
;
The symmetry employed for this shelxl refinement is uniquely defined
by the following loop, which should always be used as a source of
symmetry information in preference to the above space-group names.
They are only intended as comments.
;
_shelxl_version_number 2014-3

loop_
_space_group_symop_operation_xyz
'x, y, z'
'-x, y, -z'
'x+1/2, y+1/2, z'
'-x+1/2, y+1/2, -z'
'-x, -y, -z'
'x, -y, z'
'-x+1/2, -y+1/2, -z'
'x+1/2, -y+1/2, z'

loop_
_atom_site_label
_atom_site_type_symbol
_atom_site_fract_x
_atom_site_fract_y
_atom_site_fract_z
_atom_site_U_iso_or_equiv
_atom_site_adp_type
_atom_site_occupancy
_atom_site_site_symmetry_order
_atom_site_calc_flag
_atom_site_refinement_flags_posn
_atom_site_refinement_flags_adp
_atom_site_refinement_flags_occupancy
_atom_site_disorder_assembly
_atom_site_disorder_group
W1 W 0.08407(3) 0.26139(2) 0.94599(5) 0.01150(15) Uani 1 1 d . . . . .
W2 W 0.14089(3) 0.26063(2) 1.21812(5) 0.01221(16) Uani 1 1 d . . . . .
W3 W 0.21484(3) 0.17884(2) 1.15346(5) 0.01113(16) Uani 1 1 d . . . . .
W4 W -0.05546(3) 0.17299(2) 0.71872(5) 0.01066(15) Uani 1 1 d . . . . .
W5 W 0.07399(4) 0.09243(2) 0.92882(6) 0.00861(17) Uani 0.75 1 d . . P A 1
Ti1 Ti 0.07399(4) 0.09243(2) 0.92882(6) 0.00861(17) Uani 0.25 1 d . . P A 2
W6 W -0.12817(8) 0.09353(4) 0.78467(11) 0.0107(3) Uani 0.25 1 d . U P A 3
Ti2 Ti -0.12817(8) 0.09353(4) 0.78467(11) 0.0107(3) Uani 0.75 1 d . U P A 4
Ce1 Ce -0.31341(7) 0.0000 0.61584(10) 0.0156(3) Uani 1 2 d S T P A .
Ce2 Ce 0.21813(8) 0.0000 0.92157(12) 0.0254(3) Uani 1 2 d S T P A .
P1 P 0.0000 0.17621(16) 1.0000 0.0075(10) Uani 1 2 d S T P A .
K1 K -0.1001(4) 0.0000 0.6557(6) 0.0421(14) Uani 1 2 d S T P . .
O1 O -0.0196(5) 0.1472(3) 0.9017(7) 0.0100(18) Uani 1 1 d . U . . .
O2 O 0.0757(5) 0.2064(3) 1.0537(8) 0.015(2) Uani 1 1 d . . . . .
O3 O -0.0268(5) 0.2756(3) 0.8724(7) 0.0111(19) Uani 1 1 d . U . . .
O4 O -0.2025(6) 0.0551(3) 0.6872(8) 0.016(2) Uani 1 1 d . . . . .
O5 O 0.0309(5) 0.2160(3) 0.8274(7) 0.0104(19) Uani 1 1 d . . . . .
O6 O 0.1974(6) 0.2990(3) 1.3282(9) 0.021(2) Uani 1 1 d . . . . .
O7 O -0.1271(5) 0.2168(3) 0.7101(8) 0.015(2) Uani 1 1 d . . . . .
O8 O -0.0313(6) 0.0662(3) 0.8297(8) 0.015(2) Uani 1 1 d . U . . .
O9 O 0.1054(6) 0.3002(3) 0.8888(9) 0.021(2) Uani 1 1 d . . . . .
O10 O 0.2279(6) 0.2273(3) 1.2502(8) 0.016(2) Uani 1 1 d . . . . .
O11 O 0.1297(6) 0.0548(4) 0.9234(9) 0.020(2) Uani 1 1 d . . . . .
O12 O 0.0264(5) 0.1297(3) 0.7853(8) 0.013(2) Uani 1 1 d . . . . .
O13 O 0.1009(6) 0.0779(3) 1.0697(9) 0.017(2) Uani 1 1 d . . . . .
O14 O 0.1568(6) 0.1409(3) 1.0210(8) 0.017(2) Uani 1 1 d . . . . .
O15 O -0.1366(5) 0.1308(3) 0.6679(8) 0.015(2) Uani 1 1 d . . . . .
O16 O 0.3177(5) 0.1718(3) 1.2267(8) 0.015(2) Uani 1 1 d . . . . .
O17 O 0.1274(6) 0.2887(3) 1.0915(8) 0.015(2) Uani 1 1 d . . . . .
O18 O 0.2006(5) 0.1388(3) 1.2305(8) 0.017(2) Uani 1 1 d . . . . .
O19 O 0.1853(6) 0.2271(3) 1.0414(8) 0.014(2) Uani 1 1 d . . . . .
O20 O -0.0796(6) 0.1844(3) 0.5891(8) 0.017(2) Uani 1 1 d . . . . .
O21 O -0.4091(6) 0.0537(4) 0.4518(10) 0.028(3) Uani 1 1 d . . . . .
O22 O -0.5328(8) 0.0815(4) 0.3632(16) 0.064(5) Uani 1 1 d . . . . .
O23 O 0.2135(7) -0.0614(4) 0.8212(11) 0.036(3) Uani 1 1 d . . . . .
O24 O 0.1659(9) -0.0794(5) 0.6420(13) 0.050(4) Uani 1 1 d . . . . .
C1 C -0.4576(9) 0.0849(5) 0.4151(14) 0.021(3) Uani 1 1 d . . . . .
C2 C -0.4246(9) 0.1290(6) 0.4316(14) 0.024(3) Uani 1 1 d . U . . .
C3 C -0.3384(9) 0.1361(6) 0.5017(14) 0.026(4) Uani 1 1 d . . . . .
H3A H -0.3022 0.1120 0.5348 0.031 Uiso 1 1 calc R U . . .
C4 C -0.3544(9) 0.2130(5) 0.4776(12) 0.020(3) Uani 1 1 d . . . . .
H4A H -0.3306 0.2408 0.4924 0.024 Uiso 1 1 calc R U . . .
C5 C -0.4397(9) 0.2089(6) 0.4092(14) 0.027(4) Uani 1 1 d . . . . .
H5A H -0.4737 0.2339 0.3779 0.032 Uiso 1 1 calc R U . . .
C6 C -0.4746(10) 0.1670(5) 0.3874(15) 0.027(4) Uani 1 1 d . U . . .
H6A H -0.5317 0.1643 0.3429 0.032 Uiso 1 1 calc R U . . .
C7 C 0.1856(11) -0.0894(6) 0.7359(16) 0.036(4) Uani 1 1 d . . . . .
C8 C 0.1777(10) -0.1367(5) 0.7557(14) 0.025(3) Uani 1 1 d . . . . .
C9 C 0.1975(9) -0.1491(5) 0.8597(13) 0.020(3) Uani 1 1 d . . . . .
H9A H 0.2197 -0.1288 0.9211 0.024 Uiso 1 1 calc R U . . .
C10 C 0.1529(9) -0.2219(6) 0.7843(14) 0.024(3) Uani 1 1 d . . . . .
H10A H 0.1442 -0.2506 0.7956 0.029 Uiso 1 1 calc R U . . .
C11 C 0.1345(10) -0.2113(6) 0.6826(15) 0.033(4) Uani 1 1 d . . . . .
H11A H 0.1138 -0.2323 0.6234 0.039 Uiso 1 1 calc R U . . .
C12 C 0.1476(11) -0.1682(6) 0.6696(16) 0.034(4) Uani 1 1 d . . . . .
H12A H 0.1357 -0.1602 0.6004 0.041 Uiso 1 1 calc R U . . .
N1 N -0.3072(8) 0.1771(4) 0.5218(12) 0.026(3) Uani 1 1 d . . . . .
H1A H -0.2541 0.1800 0.5653 0.031 Uiso 1 1 calc R U . . .
N2 N 0.1837(7) -0.1911(4) 0.8696(11) 0.021(3) Uani 1 1 d . . . . .
H2A H 0.1951 -0.1988 0.9337 0.025 Uiso 1 1 calc R U . . .
O2W O -0.3190(7) -0.0726(4) 0.7065(11) 0.030(3) Uani 1 1 d . . . . .
H2WA H -0.3525 -0.0962 0.6562 0.036 Uiso 1 1 d R U . A .
H2WB H -0.2876 -0.0745 0.7886 0.036 Uiso 1 1 d R U . . .
O3W O -0.4181(9) 0.0000 0.6335(16) 0.029(4) Uani 1 2 d S T P . .
H3WA H -0.4658 -0.0176 0.5825 0.034 Uiso 0.5 1 d R U P A .
H3WB H -0.4095 0.0176 0.6911 0.034 Uiso 0.5 1 d R U P . .
O1W O -0.2821(8) 0.0000 0.4854(11) 0.014(3) Uani 1 2 d S TU P . .
O4W O -0.2058(9) 0.0000 0.8469(13) 0.023(3) Uani 1 2 d S T P . .
H4WA H -0.1958 -0.0258 0.8883 0.028 Uiso 0.5 1 d R U P A .
H4WB H -0.1768 0.0258 0.8893 0.028 Uiso 0.5 1 d R U P . .
O6W O 0.3546(10) 0.0000 0.9818(16) 0.041(5) Uani 1 2 d S T P . .
H6WA H 0.3571 0.0000 0.9234 0.050 Uiso 1 2 d R U P A .
H6WB H 0.4039 0.0000 1.0630 0.050 Uiso 1 2 d R U P . .
O7W O 0.3101(8) 0.0520(5) 1.0924(12) 0.051(4) Uani 1 1 d . . . . .
H7WA H 0.2917 0.0806 1.0861 0.061 Uiso 1 1 d R U . A .
H7WB H 0.3631 0.0430 1.1630 0.061 Uiso 1 1 d R U . . .
OW1 O -0.1913(16) 0.0000 0.399(2) 0.073(7) Uani 1 2 d S TU P . .
OW2 O 0.2540(13) 0.4181(5) 0.4425(18) 0.077(6) Uani 1 1 d . . . . .
OW3 O 0.4161(13) 0.1060(6) 0.111(2) 0.098(7) Uani 1 1 d . . . . .
OW4 O 0.0198(13) 0.0714(7) 0.3951(17) 0.091(6) Uani 1 1 d . U . . .
OW5 O 0.0202(15) 0.5000 0.212(2) 0.075(7) Uani 1 2 d S T P . .
OW6 O 0.5840(19) 0.0853(10) 0.229(3) 0.155(11) Uiso 1 1 d . . . . .
OW7 O 0.619(2) 0.1133(12) 0.106(3) 0.071(9) Uiso 0.5 1 d . . P . .
O5W O 0.0932(16) 0.0000 0.740(3) 0.073(7) Uani 1 2 d S TU P . .
H5WA H 0.0785 0.0218 0.6855 0.087 Uiso 0.5 1 d R U P A .
H5WB H 0.0546 -0.0218 0.7173 0.087 Uiso 0.5 1 d R U P . .

loop_
_atom_site_aniso_label
_atom_site_aniso_U_11
_atom_site_aniso_U_22
_atom_site_aniso_U_33
_atom_site_aniso_U_23
_atom_site_aniso_U_13
_atom_site_aniso_U_12
W1 0.0151(3) 0.0053(3) 0.0174(3) 0.0009(2) 0.0125(2) -0.0012(2)
W2 0.0150(3) 0.0067(3) 0.0160(3) -0.0016(2) 0.0111(2) -0.0020(2)
W3 0.0120(3) 0.0077(3) 0.0170(3) 0.0011(2) 0.0112(2) -0.00027(19)
W4 0.0146(3) 0.0069(3) 0.0142(3) 0.0003(2) 0.0113(2) -0.0004(2)
W5 0.0117(3) 0.0051(4) 0.0139(3) -0.0001(3) 0.0107(3) 0.0009(2)
Ti1 0.0117(3) 0.0051(4) 0.0139(3) -0.0001(3) 0.0107(3) 0.0009(2)
W6 0.0176(6) 0.0026(7) 0.0176(6) -0.0021(5) 0.0143(6) -0.0022(5)
Ti2 0.0176(6) 0.0026(7) 0.0176(6) -0.0021(5) 0.0143(6) -0.0022(5)
Ce1 0.0171(5) 0.0088(6) 0.0238(6) 0.000 0.0152(5) 0.000
Ce2 0.0292(7) 0.0193(8) 0.0363(7) 0.000 0.0258(6) 0.000
P1 0.008(2) 0.006(3) 0.010(2) 0.000 0.0072(19) 0.000
K1 0.051(3) 0.032(4) 0.056(4) 0.000 0.041(3) 0.000
O1 0.010(3) 0.010(4) 0.009(3) -0.002(3) 0.006(3) 0.001(3)
O2 0.014(5) 0.017(6) 0.016(5) 0.003(4) 0.011(4) 0.001(4)
O3 0.013(3) 0.008(4) 0.008(3) 0.004(3) 0.005(3) 0.001(3)
O4 0.020(5) 0.011(6) 0.022(5) -0.001(4) 0.017(4) -0.001(4)
O5 0.011(4) 0.010(5) 0.008(4) -0.006(4) 0.006(4) -0.004(4)
O6 0.022(5) 0.012(6) 0.028(5) -0.003(5) 0.017(5) -0.008(4)
O7 0.013(5) 0.011(6) 0.015(5) 0.003(4) 0.007(4) 0.000(4)
O8 0.018(3) 0.014(4) 0.018(4) 0.004(3) 0.014(3) -0.002(3)
O9 0.026(5) 0.012(6) 0.034(6) 0.002(5) 0.024(5) -0.003(4)
O10 0.019(5) 0.009(6) 0.019(5) -0.003(4) 0.013(4) 0.001(4)
O11 0.018(5) 0.021(6) 0.023(5) 0.001(5) 0.015(4) -0.002(4)
O12 0.016(4) 0.009(5) 0.019(5) 0.005(4) 0.014(4) 0.000(4)
O13 0.020(5) 0.006(6) 0.034(6) 0.005(4) 0.023(5) 0.002(4)
O14 0.022(5) 0.021(6) 0.015(5) -0.001(4) 0.016(4) -0.005(4)
O15 0.016(5) 0.014(6) 0.019(5) -0.004(4) 0.014(4) -0.002(4)
O16 0.009(4) 0.018(6) 0.013(5) 0.007(4) 0.005(4) 0.003(4)
O17 0.018(5) 0.013(6) 0.016(5) 0.002(4) 0.012(4) 0.000(4)
O18 0.013(4) 0.020(6) 0.019(5) -0.005(4) 0.011(4) -0.006(4)
O19 0.019(5) 0.012(6) 0.020(5) 0.001(4) 0.017(4) -0.001(4)
O20 0.024(5) 0.016(6) 0.017(5) -0.005(4) 0.016(5) -0.006(4)
O21 0.021(5) 0.012(6) 0.040(6) 0.001(5) 0.017(5) -0.003(4)
O22 0.029(7) 0.027(9) 0.129(15) 0.020(8) 0.051(9) 0.005(6)
O23 0.048(7) 0.021(7) 0.056(8) -0.004(6) 0.043(7) 0.002(5)
O24 0.074(10) 0.040(9) 0.059(9) 0.010(7) 0.054(9) 0.006(7)
C1 0.019(7) 0.016(9) 0.029(8) 0.005(7) 0.016(7) 0.005(6)
C2 0.022(6) 0.020(8) 0.029(7) 0.005(6) 0.017(5) -0.001(5)
C3 0.020(7) 0.027(10) 0.031(8) 0.008(7) 0.017(7) 0.007(7)
C4 0.020(7) 0.017(9) 0.019(7) 0.000(6) 0.012(6) -0.005(6)
C5 0.020(7) 0.022(10) 0.031(8) 0.006(7) 0.015(7) 0.004(6)
C6 0.023(6) 0.018(7) 0.035(7) 0.008(6) 0.018(5) 0.009(5)
C7 0.048(11) 0.043(13) 0.041(10) -0.002(9) 0.039(10) 0.001(9)
C8 0.031(8) 0.018(9) 0.032(8) -0.004(7) 0.024(7) 0.002(7)
C9 0.024(7) 0.015(9) 0.027(8) 0.000(7) 0.020(7) -0.001(6)
C10 0.022(8) 0.018(9) 0.030(8) 0.002(7) 0.016(7) 0.005(6)
C11 0.038(9) 0.039(12) 0.028(9) -0.007(8) 0.026(8) 0.000(8)
C12 0.047(10) 0.032(11) 0.036(9) -0.008(8) 0.033(9) 0.010(8)
N1 0.023(7) 0.030(9) 0.020(7) 0.003(6) 0.014(6) -0.006(6)
N2 0.022(6) 0.021(8) 0.022(6) 0.003(6) 0.016(6) 0.007(5)
O2W 0.035(6) 0.017(7) 0.046(7) -0.001(5) 0.031(6) -0.003(5)
O3W 0.028(8) 0.018(9) 0.056(10) 0.000 0.035(8) 0.000
O1W 0.021(5) 0.002(5) 0.016(5) 0.000 0.012(4) 0.000
O4W 0.027(8) 0.010(9) 0.027(8) 0.000 0.017(7) 0.000
O6W 0.028(9) 0.061(14) 0.042(10) 0.000 0.027(9) 0.000
O7W 0.043(8) 0.065(11) 0.050(8) -0.011(7) 0.034(7) -0.003(7)
OW1 0.087(10) 0.072(11) 0.071(10) 0.000 0.058(8) 0.000
OW2 0.141(16) 0.051(11) 0.125(15) 0.013(10) 0.124(15) 0.016(10)
OW3 0.108(15) 0.049(12) 0.18(2) 0.008(13) 0.114(17) -0.001(10)
OW4 0.102(10) 0.069(9) 0.079(9) 0.014(7) 0.053(7) -0.019(7)
OW5 0.069(16) 0.049(16) 0.067(15) 0.000 0.031(13) 0.000
O5W 0.127(15) 0.008(9) 0.181(19) 0.000 0.143(15) 0.000

loop_
_atom_type_symbol
_atom_type_description
_atom_type_scat_dispersion_real
_atom_type_scat_dispersion_imag
_atom_type_scat_source
C C 0.0033 0.0016 'International Tables Vol C Tables 4.2.6.8 and 6.1.1.4'
H H 0.0000 0.0000 'International Tables Vol C Tables 4.2.6.8 and 6.1.1.4'
Ce Ce -0.2486 2.6331 'International Tables Vol C Tables 4.2.6.8 and 6.1.1.4'
K K 0.2009 0.2494 'International Tables Vol C Tables 4.2.6.8 and 6.1.1.4'
N N 0.0061 0.0033 'International Tables Vol C Tables 4.2.6.8 and 6.1.1.4'
O O 0.0106 0.0060 'International Tables Vol C Tables 4.2.6.8 and 6.1.1.4'
P P 0.1023 0.0942 'International Tables Vol C Tables 4.2.6.8 and 6.1.1.4'
Ti Ti 0.2776 0.4457 'International Tables Vol C Tables 4.2.6.8 and 6.1.1.4'
W W -0.8490 6.8722 'International Tables Vol C Tables 4.2.6.8 and 6.1.1.4'

loop_
_geom_angle_atom_site_label_1
_geom_angle_atom_site_label_2
_geom_angle_atom_site_label_3
_geom_angle
_geom_angle_site_symmetry_1
_geom_angle_site_symmetry_3
O9 W1 O3 103.2(4) . .
O9 W1 O5 102.2(4) . .
O3 W1 O5 84.4(4) . .
O9 W1 O17 101.9(4) . .
O3 W1 O17 90.1(4) . .
O5 W1 O17 155.9(4) . .
O9 W1 O19 100.4(4) . .
O3 W1 O19 156.2(4) . .
O5 W1 O19 88.0(4) . .
O17 W1 O19 87.6(4) . .
O9 W1 O2 171.6(4) . .
O3 W1 O2 84.1(3) . .
O5 W1 O2 82.5(3) . .
O17 W1 O2 73.5(4) . .
O19 W1 O2 72.5(3) . .
O6 W2 O7 102.0(4) . 2_557
O6 W2 O10 100.9(4) . .
O7 W2 O10 90.5(4) 2_557 .
O6 W2 O3 105.0(4) . 2_557
O7 W2 O3 86.3(4) 2_557 2_557
O10 W2 O3 154.1(4) . 2_557
O6 W2 O17 101.4(4) . .
O7 W2 O17 156.7(4) 2_557 .
O10 W2 O17 86.0(4) . .
O3 W2 O17 86.9(4) 2_557 .
O6 W2 O2 170.1(4) . .
O7 W2 O2 84.9(4) 2_557 .
O10 W2 O2 71.8(3) . .
O3 W2 O2 82.3(3) 2_557 .
O17 W2 O2 72.1(4) . .
O16 W3 O18 102.9(4) . .
O16 W3 O14 104.1(4) . .
O18 W3 O14 90.0(4) . .
O16 W3 O10 98.9(4) . .
O18 W3 O10 90.6(4) . .
O14 W3 O10 156.2(4) . .
O16 W3 O19 99.1(4) . .
O18 W3 O19 157.9(4) . .
O14 W3 O19 86.6(4) . .
O10 W3 O19 83.9(4) . .
O16 W3 O2 167.1(4) . .
O18 W3 O2 86.4(4) . .
O14 W3 O2 84.4(4) . .
O10 W3 O2 71.8(3) . .
O19 W3 O2 71.5(3) . .
O20 W4 O12 101.1(4) . .
O20 W4 O15 102.0(4) . .
O12 W4 O15 91.8(4) . .
O20 W4 O5 101.7(4) . .
O12 W4 O5 89.9(4) . .
O15 W4 O5 155.4(4) . .
O20 W4 O7 100.8(4) . .
O12 W4 O7 157.8(4) . .
O15 W4 O7 86.9(4) . .
O5 W4 O7 82.5(4) . .
O20 W4 O1 173.1(4) . .
O12 W4 O1 73.7(3) . .
O15 W4 O1 74.1(3) . .
O5 W4 O1 82.9(3) . .
O7 W4 O1 84.7(3) . .
O11 W5 O13 103.3(4) . .
O11 W5 O8 101.8(4) . .
O13 W5 O8 94.2(4) . .
O11 W5 O14 101.1(4) . .
O13 W5 O14 86.7(4) . .
O8 W5 O14 156.2(4) . .
O11 W5 O12 100.0(4) . .
O13 W5 O12 156.2(4) . .
O8 W5 O12 85.8(4) . .
O14 W5 O12 84.0(4) . .
O11 W5 O1 170.8(4) . .
O13 W5 O1 85.3(3) . .
O8 W5 O1 73.9(4) . .
O14 W5 O1 82.5(3) . .
O12 W5 O1 71.8(3) . .
O4 W6 O8 100.3(4) . .
O4 W6 O13 101.3(4) . 2_557
O8 W6 O13 95.2(4) . 2_557
O4 W6 O18 99.4(4) . 2_557
O8 W6 O18 160.1(4) . 2_557
O13 W6 O18 83.9(4) 2_557 2_557
O4 W6 O15 99.0(4) . .
O8 W6 O15 88.0(4) . .
O13 W6 O15 158.5(4) 2_557 .
O18 W6 O15 85.9(4) 2_557 .
O4 W6 O1 171.0(4) . .
O8 W6 O1 74.6(4) . .
O13 W6 O1 86.7(4) 2_557 .
O18 W6 O1 85.5(3) 2_557 .
O15 W6 O1 73.7(3) . .
O21 Ce1 O21 82.3(5) . 6
O21 Ce1 O3W 84.7(4) . .
O21 Ce1 O3W 84.7(4) 6 .
O21 Ce1 O4 140.9(3) . 6
O21 Ce1 O4 84.1(3) 6 6
O3W Ce1 O4 130.2(3) . 6
O21 Ce1 O4 84.1(3) . .
O21 Ce1 O4 140.9(3) 6 .
O3W Ce1 O4 130.2(3) . .
O4 Ce1 O4 83.8(4) 6 .
O21 Ce1 O1W 72.5(3) . .
O21 Ce1 O1W 72.5(3) 6 .
O3W Ce1 O1W 149.3(5) . .
O4 Ce1 O1W 68.5(3) 6 .
O4 Ce1 O1W 68.5(3) . .
O21 Ce1 O4W 137.2(3) . .
O21 Ce1 O4W 137.2(3) 6 .
O3W Ce1 O4W 84.0(5) . .
O4 Ce1 O4W 72.6(3) 6 .
O4 Ce1 O4W 72.6(3) . .
O1W Ce1 O4W 126.7(4) . .
O21 Ce1 O2W 70.9(4) . 6
O21 Ce1 O2W 140.0(3) 6 6
O3W Ce1 O2W 64.2(3) . 6
O4 Ce1 O2W 135.0(3) 6 6
O4 Ce1 O2W 66.3(3) . 6
O1W Ce1 O2W 123.5(2) . 6
O4W Ce1 O2W 67.0(3) . 6
O21 Ce1 O2W 140.0(3) . .
O21 Ce1 O2W 70.9(4) 6 .
O3W Ce1 O2W 64.2(3) . .
O4 Ce1 O2W 66.3(3) 6 .
O4 Ce1 O2W 135.0(3) . .
O1W Ce1 O2W 123.5(2) . .
O4W Ce1 O2W 67.0(3) . .
O2W Ce1 O2W 112.3(5) 6 .
O5W Ce2 O23 73.6(4) . 6
O5W Ce2 O23 73.6(4) . .
O23 Ce2 O23 103.5(6) 6 .
O5W Ce2 O6W 128.3(6) . .
O23 Ce2 O6W 75.0(4) 6 .
O23 Ce2 O6W 75.0(4) . .
O5W Ce2 O7W 138.0(4) . 6
O23 Ce2 O7W 145.5(4) 6 6
O23 Ce2 O7W 80.0(5) . 6
O6W Ce2 O7W 72.8(4) . 6
O5W Ce2 O7W 138.0(4) . .
O23 Ce2 O7W 80.0(5) 6 .
O23 Ce2 O7W 145.5(4) . .
O6W Ce2 O7W 72.8(4) . .
O7W Ce2 O7W 79.0(7) 6 .
O5W Ce2 O11 73.5(4) . 6
O23 Ce2 O11 144.9(4) 6 6
O23 Ce2 O11 78.6(3) . 6
O6W Ce2 O11 137.0(3) . 6
O7W Ce2 O11 69.6(4) 6 6
O7W Ce2 O11 118.3(4) . 6
O5W Ce2 O11 73.5(4) . .
O23 Ce2 O11 78.6(3) 6 .
O23 Ce2 O11 144.9(4) . .
O6W Ce2 O11 137.0(3) . .
O7W Ce2 O11 118.3(4) 6 .
O7W Ce2 O11 69.6(4) . .
O11 Ce2 O11 80.6(4) 6 .
O1 P1 O1 109.6(7) 2_557 .
O1 P1 O2 109.7(4) 2_557 2_557
O1 P1 O2 110.1(5) . 2_557
O1 P1 O2 110.1(5) 2_557 .
O1 P1 O2 109.7(5) . .
O2 P1 O2 107.6(8) 2_557 .
P1 O1 W6 126.4(4) . .
P1 O1 W5 126.0(5) . .
P1 O1 W4 126.2(5) . .
W6 O1 W4 89.3(3) . .
W5 O1 W4 89.1(3) . .
P1 O2 W3 123.8(5) . .
P1 O2 W1 126.6(5) . .
W3 O2 W1 90.9(3) . .
P1 O2 W2 126.3(5) . .
W3 O2 W2 89.4(3) . .
W1 O2 W2 88.5(3) . .
W1 O3 W2 152.2(6) . 2_557
W6 O4 Ce1 154.0(5) . .
W1 O5 W4 154.6(5) . .
W2 O7 W4 150.5(5) 2_557 .
W2 O10 W3 127.0(5) . .
W5 O11 Ce2 177.9(6) . .
W4 O12 W5 125.1(4) . .
W3 O14 W5 146.7(5) . .
W4 O15 W6 122.2(5) . .
W1 O17 W2 125.8(5) . .
W3 O18 Ti2 147.6(5) . 2_557
W3 O18 W6 147.6(5) . 2_557
W1 O19 W3 125.0(4) . .
C1 O21 Ce1 146.3(10) . .
C7 O23 Ce2 160.2(12) . .
O21 C1 O22 125.1(15) . .
O21 C1 C2 117.0(13) . .
O22 C1 C2 117.9(13) . .
C6 C2 C3 115.9(15) . .
C6 C2 C1 122.7(13) . .
C3 C2 C1 121.2(14) . .
N1 C3 C2 121.3(14) . .
N1 C3 H3A 119.3 . .
C2 C3 H3A 119.3 . .
N1 C4 C5 119.1(14) . .
N1 C4 H4A 120.4 . .
C5 C4 H4A 120.4 . .
C4 C5 C6 119.7(15) . .
C4 C5 H5A 120.2 . .
C6 C5 H5A 120.2 . .
C5 C6 C2 120.8(14) . .
C5 C6 H6A 119.6 . .
C2 C6 H6A 119.6 . .
O24 C7 O23 123.9(18) . .
O24 C7 C8 118.6(16) . .
O23 C7 C8 117.4(14) . .
C12 C8 C9 118.7(16) . .
C12 C8 C7 121.1(15) . .
C9 C8 C7 120.2(14) . .
N2 C9 C8 118.1(14) . .
N2 C9 H9A 121.0 . .
C8 C9 H9A 121.0 . .
N2 C10 C11 120.4(16) . .
N2 C10 H10A 119.8 . .
C11 C10 H10A 119.8 . .
C10 C11 C12 117.6(16) . .
C10 C11 H11A 121.2 . .
C12 C11 H11A 121.2 . .
C8 C12 C11 122.0(16) . .
C8 C12 H12A 119.0 . .
C11 C12 H12A 119.0 . .
C4 N1 C3 123.1(13) . .
C4 N1 H1A 118.5 . .
C3 N1 H1A 118.5 . .
C9 N2 C10 123.3(13) . .
C9 N2 H2A 118.3 . .
C10 N2 H2A 118.3 . .
Ce1 O2W H2WA 120.0 . .
Ce1 O2W H2WB 120.0 . .
H2WA O2W H2WB 120.0 . .
Ce1 O3W H3WA 120.0 . .
Ce1 O3W H3WB 120.0 . .
H3WA O3W H3WB 120.0 . .
Ce1 O4W H4WA 120.0 . .
Ce1 O4W H4WB 120.0 . .
H4WA O4W H4WB 120.0 . .
Ce2 O6W H6WA 120.0 . .
Ce2 O6W H6WB 120.0 . .
H6WA O6W H6WB 120.0 . .
Ce2 O7W H7WA 120.0 . .
Ce2 O7W H7WB 120.0 . .
H7WA O7W H7WB 120.0 . .
Ce2 O5W H5WA 120.0 . .
Ce2 O5W H5WB 120.0 . .
H5WA O5W H5WB 120.0 . .

loop_
_geom_bond_atom_site_label_1
_geom_bond_atom_site_label_2
_geom_bond_distance
_geom_bond_site_symmetry_2
W1 O9 1.710(9) .
W1 O3 1.895(8) .
W1 O5 1.904(9) .
W1 O17 1.905(9) .
W1 O19 1.919(9) .
W1 O2 2.433(9) .
W2 O6 1.688(10) .
W2 O7 1.872(10) 2_557
W2 O10 1.898(9) .
W2 O3 1.901(8) 2_557
W2 O17 1.940(9) .
W2 O2 2.473(10) .
W3 O16 1.706(9) .
W3 O18 1.857(9) .
W3 O14 1.868(9) .
W3 O10 1.959(9) .
W3 O19 1.988(9) .
W3 O2 2.433(9) .
W4 O20 1.697(9) .
W4 O12 1.860(9) .
W4 O15 1.869(9) .
W4 O5 1.928(9) .
W4 O7 1.987(9) .
W4 O1 2.454(8) .
W5 O11 1.711(10) .
W5 O13 1.851(10) .
W5 O8 1.855(9) .
W5 O14 1.978(10) .
W5 O12 2.006(9) .
W5 O1 2.438(8) .
W6 O4 1.698(10) .
W6 O8 1.910(9) .
W6 O13 1.924(10) 2_557
W6 O18 1.985(9) 2_557
W6 O15 2.009(9) .
W6 O1 2.375(9) .
Ce1 O21 2.468(11) .
Ce1 O21 2.468(11) 6
Ce1 O3W 2.484(13) .
Ce1 O4 2.496(9) 6
Ce1 O4 2.496(9) .
Ce1 O1W 2.511(12) .
Ce1 O4W 2.566(15) .
Ce1 O2W 2.643(11) 6
Ce1 O2W 2.643(11) .
Ce2 O5W 2.18(3) .
Ce2 O23 2.367(11) 6
Ce2 O23 2.367(11) .
Ce2 O6W 2.448(15) .
Ce2 O7W 2.475(14) 6
Ce2 O7W 2.475(14) .
Ce2 O11 2.563(10) 6
Ce2 O11 2.563(10) .
P1 O1 1.525(9) 2_557
P1 O1 1.525(9) .
P1 O2 1.545(9) 2_557
P1 O2 1.545(9) .
O3 W2 1.901(8) 2_557
O7 W2 1.872(9) 2_557
O13 Ti2 1.924(10) 2_557
O13 W6 1.924(10) 2_557
O18 Ti2 1.985(9) 2_557
O18 W6 1.985(9) 2_557
O21 C1 1.232(18) .
O22 C1 1.248(18) .
O23 C7 1.30(2) .
O24 C7 1.22(2) .
C1 C2 1.46(2) .
C2 C6 1.40(2) .
C2 C3 1.41(2) .
C3 N1 1.34(2) .
C3 H3A 0.9300 .
C4 N1 1.32(2) .
C4 C5 1.38(2) .
C4 H4A 0.9300 .
C5 C6 1.40(2) .
C5 H5A 0.9300 .
C6 H6A 0.9300 .
C7 C8 1.50(2) .
C8 C12 1.37(2) .
C8 C9 1.38(2) .
C9 N2 1.34(2) .
C9 H9A 0.9300 .
C10 N2 1.35(2) .
C10 C11 1.35(2) .
C10 H10A 0.9300 .
C11 C12 1.38(3) .
C11 H11A 0.9300 .
C12 H12A 0.9300 .
N1 H1A 0.8600 .
N2 H2A 0.8600 .
O2W H2WA 0.9300 .
O2W H2WB 0.9300 .
O3W H3WA 0.9300 .
O3W H3WB 0.9300 .
O4W H4WA 0.9300 .
O4W H4WB 0.9300 .
O6W H6WA 0.9300 .
O6W H6WB 0.9300 .
O7W H7WA 0.9300 .
O7W H7WB 0.9300 .
O5W H5WA 0.9300 .
O5W H5WB 0.9300 .

loop_
_geom_torsion_atom_site_label_1
_geom_torsion_atom_site_label_2
_geom_torsion_atom_site_label_3
_geom_torsion_atom_site_label_4
_geom_torsion
_geom_torsion_site_symmetry_1
_geom_torsion_site_symmetry_4
O1 P1 O1 W6_c 58.8(5) 2_557 .
O2 P1 O1 W6 -62.0(7) 2_557 .
O2 P1 O1 W6 179.8(5) . .
O1 P1 O1 W5 -59.0(4) 2_557 .
O2 P1 O1 W5 -179.8(5) 2_557 .
O2 P1 O1 W5 62.0(7) . .
O1 P1 O1 W4 -179.6(7) 2_557 .
O2 P1 O1 W4 59.6(7) 2_557 .
O2 P1 O1 W4 -58.6(7) . .
O1 P1 O2 W3 60.0(7) 2_557 .
O1 P1 O2 W3 -60.7(7) . .
O2 P1 O2 W3 179.5(7) 2_557 .
O1 P1 O2 W1 -178.7(5) 2_557 .
O1 P1 O2 W1 60.6(7) . .
O2 P1 O2 W1 -59.2(5) 2_557 .
O1 P1 O2 W2 -58.4(8) 2_557 .
O1 P1 O2 W2 -179.1(5) . .
O2 P1 O2 W2 61.1(5) 2_557 .
O9 W1 O3 W2 127.2(10) . 2_557
O5 W1 O3 W2 25.9(10) . 2_557
O17 W1 O3 W2 -130.6(10) . 2_557
O19 W1 O3 W2 -46.1(16) . 2_557
O2 W1 O3 W2 -57.1(10) . 2_557
O8 W6 O4 Ce1 119.8(11) . .
O13 W6 O4 Ce1 22.3(12) 2_557 .
O18 W6 O4 Ce1 -63.3(12) 2_557 .
O15 W6 O4 Ce1 -150.6(11) . .
O11 W5 O8 W6 -174.6(6) . .
O13 W5 O8 W6 80.9(6) . .
O14 W5 O8 W6 -10.5(12) . .
O12 W5 O8 W6 -75.3(6) . .
O1 W5 O8 W6 -3.0(5) . .
O6 W2 O10 W3 -174.4(6) . .
O7 W2 O10 W3 83.3(6) 2_557 .
O3 W2 O10 W3 0.7(13) 2_557 .
O17 W2 O10 W3 -73.6(6) . .
O2 W2 O10 W3 -1.2(5) . .
O20 W4 O12 W5 -170.0(6) . .
O15 W4 O12 W5 -67.3(6) . .
O5 W4 O12 W5 88.2(6) . .
O7 W4 O12 W5 18.7(14) . .
O1 W4 O12 W5 5.5(5) . .
O11 W5 O13 Ti2 140.3(11) . 2_557
O8 W5 O13 Ti2 -116.6(11) . 2_557
O14 W5 O13 Ti2 39.6(11) . 2_557
O12 W5 O13 Ti2 -27.6(17) . 2_557
O1 W5 O13 Ti2 -43.1(11) . 2_557
O11 W5 O13 W6 140.3(11) . 2_557
O8 W5 O13 W6 -116.6(11) . 2_557
O14 W5 O13 W6 39.6(11) . 2_557
O12 W5 O13 W6 -27.6(17) . 2_557
O1 W5 O13 W6 -43.1(11) . 2_557
O16 W3 O14 W5 127.1(10) . .
O18 W3 O14 W5 23.8(10) . .
O10 W3 O14 W5 -67.8(15) . .
O19 W3 O14 W5 -134.3(10) . .
O2 W3 O14 W5 -62.6(10) . .
O20 W4 O15 W6 166.3(5) . .
O12 W4 O15 W6 64.5(5) . .
O5 W4 O15 W6 -29.0(12) . .
O7 W4 O15 W6 -93.3(5) . .
O1 W4 O15 W6 -7.9(4) . .
O16 W3 O18 Ti2 -138.3(10) . 2_557
O14 W3 O18 Ti2 -33.8(10) . 2_557
O10 W3 O18 Ti2 122.4(10) . 2_557
O19 W3 O18 Ti2 47.3(17) . 2_557
O2 W3 O18 Ti2 50.6(10) . 2_557
O16 W3 O18 W6 -138.3(10) . 2_557
O14 W3 O18 W6 -33.8(10) . 2_557
O10 W3 O18 W6 122.4(10) . 2_557
O19 W3 O18 W6 47.3(17) . 2_557
O2 W3 O18 W6 50.6(10) . 2_557
Ce1 O21 C1 O22 -83(3) . .
Ce1 O21 C1 C2 98.8(19) . .
O21 C1 C2 C6 175.9(15) . .
O22 C1 C2 C6 -3(2) . .
O21 C1 C2 C3 -9(2) . .
O22 C1 C2 C3 172.3(17) . .
C6 C2 C3 N1 -1(2) . .
C1 C2 C3 N1 -176.8(14) . .
N1 C4 C5 C6 0(2) . .
C4 C5 C6 C2 -1(2) . .
C3 C2 C6 C5 2(2) . .
C1 C2 C6 C5 177.5(15) . .
Ce2 O23 C7 O24 61(4) . .
Ce2 O23 C7 C8 -119(3) . .
O24 C7 C8 C12 -1(2) . .
O23 C7 C8 C12 179.1(15) . .
O24 C7 C8 C9 -178.5(15) . .
O23 C7 C8 C9 2(2) . .
C12 C8 C9 N2 -2(2) . .
C7 C8 C9 N2 175.2(13) . .
N2 C10 C11 C12 -1(2) . .
C9 C8 C12 C11 2(2) . .
C7 C8 C12 C11 -175.5(15) . .
C10 C11 C12 C8 0(2) . .
C5 C4 N1 C3 1(2) . .
C2 C3 N1 C4 0(2) . .
C8 C9 N2 C10 1(2) . .
C11 C10 N2 C9 0(2) . .
